data_4064335
loop_
_publ_author_name
'West, Nathan M.'
'Labinger, Jay A.'
'Bercaw, John E.'

_publ_section_title
;
 Heterobimetallic Complexes of Rhenium and Zinc: Potential Catalysts for
 Homogeneous Syngas Conversion
;
_journal_issue 10
_journal_name_full Organometallics
_journal_page_first 2690
_journal_paper_doi 10.1021/om200051u
_journal_volume 30
_journal_year 2011
_chemical_formula_moiety 'C27 H20 Cl2 N2 O4 P Re Zn'
_chemical_formula_sum 'C27 H20 Cl2 N2 O4 P Re Zn'
_chemical_formula_weight 789.89
_chemical_name_systematic
;

 ?

;
_space_group_IT_number 2
_symmetry_cell_setting triclinic
_symmetry_space_group_name_Hall '-P 1'
_symmetry_space_group_name_H-M 'P -1'
_atom_sites_solution_hydrogens difmap
_atom_sites_solution_primary direct
_atom_sites_solution_secondary difmap
_audit_creation_method SHELXL-97
_cell_angle_alpha 81.394(4)
_cell_angle_beta 79.674(4)
_cell_angle_gamma 87.302(4)
_cell_formula_units_Z 2
_cell_length_a 8.7910(5)
_cell_length_b 11.3904(7)
_cell_length_c 13.8593(8)
_cell_measurement_reflns_used 9955
_cell_measurement_temperature 100(2)
_cell_measurement_theta_max 31.74
_cell_measurement_theta_min 2.36
_cell_volume 1349.63(14)
_computing_cell_refinement 'Bruker SAINT-Plus v7.66A'
_computing_data_collection 'Bruker APEX2 v2009.7-0'
_computing_data_reduction 'Bruker SAINT-Plus v7.66A'
_computing_molecular_graphics 'Bruker XP v5.1'
_computing_publication_material 'Bruker XCIF 2008'
_computing_structure_refinement 'SHELXL-97 (Sheldrick, 2008)'
_computing_structure_solution 'SHELXS-97 (Sheldrick, 2008)'
_diffrn_ambient_temperature 100(2)
_diffrn_measured_fraction_theta_full 0.990
_diffrn_measured_fraction_theta_max 0.990
_diffrn_measurement_device_type 'Bruker KAPPA APEX II'
_diffrn_measurement_method '\w scans; 15 settings'
_diffrn_radiation_monochromator graphite
_diffrn_radiation_source 'fine-focus sealed tube'
_diffrn_radiation_type MoK\a
_diffrn_radiation_wavelength 0.71073
_diffrn_reflns_av_R_equivalents 0.0483
_diffrn_reflns_av_sigmaI/netI 0.0443
_diffrn_reflns_limit_h_max 13
_diffrn_reflns_limit_h_min -13
_diffrn_reflns_limit_k_max 16
_diffrn_reflns_limit_k_min -16
_diffrn_reflns_limit_l_max 20
_diffrn_reflns_limit_l_min -20
_diffrn_reflns_number 39688
_diffrn_reflns_theta_full 32.04
_diffrn_reflns_theta_max 32.04
_diffrn_reflns_theta_min 1.81
_exptl_absorpt_coefficient_mu 5.663
_exptl_absorpt_correction_T_max 0.7463
_exptl_absorpt_correction_T_min 0.6194
_exptl_absorpt_correction_type multi-scan
_exptl_absorpt_process_details 'SADABS v2008/1, Bruker-AXS, Madison, WI'
_exptl_crystal_colour Colorless
_exptl_crystal_density_diffrn 1.944
_exptl_crystal_density_meas 0
_exptl_crystal_density_method 'not measured'
_exptl_crystal_description Needle
_exptl_crystal_F_000 764
_exptl_crystal_size_max 0.15
_exptl_crystal_size_mid 0.03
_exptl_crystal_size_min 0.01
_refine_diff_density_max 2.021
_refine_diff_density_min -1.327
_refine_diff_density_rms 0.157
_refine_ls_extinction_method none
_refine_ls_goodness_of_fit_ref 1.343
_refine_ls_hydrogen_treatment Unrestrained
_refine_ls_matrix_type 'Full matrix'
_refine_ls_number_parameters 423
_refine_ls_number_reflns 9287
_refine_ls_number_restraints 0
_refine_ls_restrained_S_all 1.343
_refine_ls_R_factor_all 0.0407
_refine_ls_R_factor_gt 0.0280
_refine_ls_shift/su_max 0.002
_refine_ls_shift/su_mean 0.000
_refine_ls_structure_factor_coef Fsqd
_refine_ls_weighting_details w=1/s^2^(Fo^2^)
_refine_ls_weighting_scheme sigma
_refine_ls_wR_factor_gt 0.0452
_refine_ls_wR_factor_ref 0.0466
_reflns_number_gt 7857
_reflns_number_total 9287
_reflns_threshold_expression >2sigma(I)
_cod_data_source_file om200051u_si_001.cif
_cod_data_source_block 8-Me
_cod_depositor_comments
;
The following automatic conversions were performed:

'_symmetry_cell_setting' value 'Triclinic' changed to 'triclinic'
according to /home/saulius/struct/CIF-dictionaries/cif_core.dic
dictionary named 'cif_core.dic' version 2.4.1 from
2010-06-29.

'_refine_ls_weighting_scheme' value 'Sigma' changed to
'sigma' according to
/home/saulius/struct/CIF-dictionaries/cif_core.dic dictionary named
'cif_core.dic' version 2.4.1 from 2010-06-29.

Automatic conversion script
Id: cif_fix_values 1715 2011-07-08 13:25:40Z adriana 

The following automatic conversions were performed:

'_atom_sites_solution_primary' value 'Direct methods' was changed to
'direct'.

'_atom_sites_solution_secondary' value 'Difference Fourier map' was
changed to 'difmap'.

'_atom_sites_solution_hydrogens' value 'Difference Fourier map' was
changed to 'difmap'.

Automatic conversion script
Id: cif_fix_values 6452 2018-10-05 10:23:21Z andrius 
;
_cod_original_sg_symbol_H-M P-1
_cod_database_code 4064335

loop_
_symmetry_equiv_pos_as_xyz
'x, y, z'
'-x, -y, -z'

loop_
_atom_site_label
_atom_site_type_symbol
_atom_site_fract_x
_atom_site_fract_y
_atom_site_fract_z
_atom_site_U_iso_or_equiv
_atom_site_adp_type
_atom_site_occupancy
_atom_site_symmetry_multiplicity
_atom_site_calc_flag
Re1 Re 1.037019(12) 0.209184(10) 0.747830(8) 0.01151(3) Uani 1 1 d
Zn2 Zn 0.72626(3) 0.28118(3) 0.94790(2) 0.01263(6) Uani 1 1 d
Cl1 Cl 0.79200(7) 0.27123(6) 1.09989(5) 0.01733(13) Uani 1 1 d
Cl2 Cl 0.92337(7) 0.37993(6) 0.83841(4) 0.01343(12) Uani 1 1 d
P1 P 0.82752(7) 0.23155(6) 0.64936(5) 0.01108(13) Uani 1 1 d
O1 O 1.2684(2) 0.14236(19) 0.89239(14) 0.0227(5) Uani 1 1 d
O2 O 1.2807(2) 0.3714(2) 0.60570(15) 0.0301(5) Uani 1 1 d
O3 O 1.1860(3) 0.0143(2) 0.63163(15) 0.0285(5) Uani 1 1 d
O4 O 0.7687(2) 0.12083(17) 0.91580(13) 0.0155(4) Uani 1 1 d
N1 N 0.5003(2) 0.3345(2) 0.97775(16) 0.0143(4) Uani 1 1 d
N2 N 0.6108(2) 0.33382(19) 0.77741(15) 0.0118(4) Uani 1 1 d
C1 C 1.1827(3) 0.1697(2) 0.83988(19) 0.0152(5) Uani 1 1 d
C2 C 1.1853(3) 0.3161(3) 0.6577(2) 0.0173(6) Uani 1 1 d
C3 C 1.1269(3) 0.0863(3) 0.6765(2) 0.0190(6) Uani 1 1 d
C4 C 0.8792(3) 0.0898(2) 0.85359(19) 0.0144(5) Uani 1 1 d
C5 C 0.8994(4) -0.0422(3) 0.8583(2) 0.0220(6) Uani 1 1 d
C6 C 0.4259(3) 0.3069(3) 1.0711(2) 0.0189(6) Uani 1 1 d
C7 C 0.2711(3) 0.3325(3) 1.0994(2) 0.0196(6) Uani 1 1 d
C8 C 0.1880(3) 0.3895(3) 1.0299(2) 0.0185(6) Uani 1 1 d
C9 C 0.2646(3) 0.4208(3) 0.9338(2) 0.0161(5) Uani 1 1 d
C10 C 0.4204(3) 0.3913(2) 0.90966(18) 0.0124(5) Uani 1 1 d
C11 C 0.5028(3) 0.4149(2) 0.80508(19) 0.0125(5) Uani 1 1 d
C12 C 0.4660(3) 0.5143(2) 0.7418(2) 0.0155(5) Uani 1 1 d
C13 C 0.5404(3) 0.5282(3) 0.6443(2) 0.0174(6) Uani 1 1 d
C14 C 0.6462(3) 0.4414(2) 0.6131(2) 0.0152(5) Uani 1 1 d
C15 C 0.6788(3) 0.3464(2) 0.68163(18) 0.0117(5) Uani 1 1 d
C16 C 0.8724(3) 0.2704(2) 0.51468(18) 0.0126(5) Uani 1 1 d
C17 C 0.7849(3) 0.2291(3) 0.4531(2) 0.0182(6) Uani 1 1 d
C18 C 0.8154(3) 0.2645(3) 0.3517(2) 0.0190(6) Uani 1 1 d
C19 C 0.9286(3) 0.3465(3) 0.3111(2) 0.0169(6) Uani 1 1 d
C20 C 1.0158(3) 0.3898(3) 0.3711(2) 0.0175(6) Uani 1 1 d
C21 C 0.9881(3) 0.3515(3) 0.4727(2) 0.0163(5) Uani 1 1 d
C22 C 0.7225(3) 0.0936(2) 0.66474(18) 0.0133(5) Uani 1 1 d
C23 C 0.5803(3) 0.0729(3) 0.7270(2) 0.0182(6) Uani 1 1 d
C24 C 0.5104(3) -0.0362(3) 0.7388(2) 0.0221(6) Uani 1 1 d
C25 C 0.5821(4) -0.1250(3) 0.6880(2) 0.0235(6) Uani 1 1 d
C26 C 0.7239(4) -0.1062(3) 0.6267(2) 0.0234(6) Uani 1 1 d
C27 C 0.7937(3) 0.0017(3) 0.6156(2) 0.0197(6) Uani 1 1 d
H5A H 0.824(4) -0.077(3) 0.903(2) 0.031(10) Uiso 1 1 d
H5B H 0.985(4) -0.064(3) 0.881(2) 0.040(11) Uiso 1 1 d
H5C H 0.902(4) -0.062(3) 0.794(3) 0.046(11) Uiso 1 1 d
H6 H 0.494(3) 0.270(3) 1.119(2) 0.015(7) Uiso 1 1 d
H7 H 0.234(4) 0.307(3) 1.161(2) 0.021(8) Uiso 1 1 d
H8 H 0.077(4) 0.409(3) 1.044(2) 0.030(9) Uiso 1 1 d
H9 H 0.212(3) 0.460(3) 0.883(2) 0.014(7) Uiso 1 1 d
H12 H 0.394(3) 0.567(2) 0.7667(18) 0.006(7) Uiso 1 1 d
H13 H 0.525(3) 0.587(3) 0.598(2) 0.012(7) Uiso 1 1 d
H14 H 0.697(3) 0.447(2) 0.548(2) 0.010(7) Uiso 1 1 d
H17 H 0.720(4) 0.175(3) 0.478(2) 0.021(8) Uiso 1 1 d
H18 H 0.756(4) 0.233(3) 0.310(2) 0.030(9) Uiso 1 1 d
H19 H 0.945(3) 0.374(3) 0.245(2) 0.019(8) Uiso 1 1 d
H20 H 1.087(3) 0.448(3) 0.344(2) 0.018(8) Uiso 1 1 d
H21 H 1.041(3) 0.382(3) 0.510(2) 0.019(8) Uiso 1 1 d
H23 H 0.545(4) 0.126(3) 0.764(2) 0.027(9) Uiso 1 1 d
H24 H 0.412(4) -0.055(3) 0.779(2) 0.040(10) Uiso 1 1 d
H25 H 0.539(4) -0.193(3) 0.691(2) 0.028(9) Uiso 1 1 d
H26 H 0.771(4) -0.161(3) 0.593(2) 0.022(8) Uiso 1 1 d
H27 H 0.884(4) 0.018(3) 0.571(2) 0.023(8) Uiso 1 1 d

loop_
_atom_site_aniso_label
_atom_site_aniso_U_11
_atom_site_aniso_U_22
_atom_site_aniso_U_33
_atom_site_aniso_U_23
_atom_site_aniso_U_13
_atom_site_aniso_U_12
Re1 0.01063(4) 0.01332(5) 0.01054(5) -0.00259(4) -0.00153(3) 0.00196(3)
Zn2 0.01068(13) 0.01455(16) 0.01222(15) -0.00211(12) -0.00105(11) 0.00131(11)
Cl1 0.0174(3) 0.0226(4) 0.0124(3) -0.0026(3) -0.0043(2) 0.0026(3)
Cl2 0.0130(3) 0.0138(3) 0.0140(3) -0.0036(2) -0.0023(2) -0.0004(2)
P1 0.0115(3) 0.0120(3) 0.0095(3) -0.0018(2) -0.0012(2) 0.0003(2)
O1 0.0198(10) 0.0290(12) 0.0200(11) -0.0031(9) -0.0064(8) 0.0044(9)
O2 0.0202(11) 0.0428(15) 0.0250(12) 0.0057(10) -0.0039(9) -0.0113(10)
O3 0.0313(12) 0.0299(13) 0.0263(12) -0.0146(10) -0.0049(9) 0.0114(10)
O4 0.0155(9) 0.0164(10) 0.0141(9) -0.0012(8) -0.0014(7) -0.0019(7)
N1 0.0116(10) 0.0182(12) 0.0129(11) -0.0033(9) -0.0013(8) 0.0008(8)
N2 0.0091(9) 0.0139(11) 0.0132(11) -0.0034(9) -0.0029(8) -0.0008(8)
C1 0.0165(12) 0.0153(14) 0.0129(13) -0.0028(10) -0.0003(10) 0.0026(10)
C2 0.0164(13) 0.0215(15) 0.0145(14) -0.0017(11) -0.0050(10) 0.0006(11)
C3 0.0191(13) 0.0226(16) 0.0157(14) -0.0023(12) -0.0054(11) 0.0026(11)
C4 0.0188(13) 0.0150(14) 0.0107(12) -0.0011(10) -0.0071(10) 0.0008(10)
C5 0.0303(17) 0.0163(15) 0.0173(16) -0.0006(12) -0.0009(13) 0.0017(13)
C6 0.0161(13) 0.0241(16) 0.0152(14) -0.0023(12) 0.0002(10) 0.0012(11)
C7 0.0180(13) 0.0243(16) 0.0137(14) -0.0038(12) 0.0056(11) 0.0012(11)
C8 0.0115(12) 0.0181(15) 0.0266(16) -0.0088(12) -0.0001(11) -0.0009(10)
C9 0.0139(12) 0.0158(14) 0.0194(14) -0.0054(11) -0.0035(10) 0.0015(10)
C10 0.0123(11) 0.0111(12) 0.0145(13) -0.0048(10) -0.0019(9) -0.0004(9)
C11 0.0094(11) 0.0135(13) 0.0158(13) -0.0031(10) -0.0048(9) -0.0008(9)
C12 0.0140(12) 0.0144(13) 0.0187(14) -0.0044(11) -0.0036(10) 0.0036(10)
C13 0.0182(13) 0.0139(14) 0.0194(14) 0.0013(11) -0.0054(11) 0.0029(11)
C14 0.0150(12) 0.0171(14) 0.0139(14) -0.0022(11) -0.0039(10) -0.0013(10)
C15 0.0102(11) 0.0135(13) 0.0122(12) -0.0037(10) -0.0029(9) -0.0009(9)
C16 0.0114(11) 0.0153(13) 0.0106(12) -0.0018(10) -0.0010(9) 0.0012(9)
C17 0.0200(13) 0.0200(15) 0.0149(14) -0.0028(11) -0.0017(11) -0.0087(11)
C18 0.0256(14) 0.0199(15) 0.0133(14) -0.0038(11) -0.0066(11) -0.0028(11)
C19 0.0179(13) 0.0195(15) 0.0118(13) 0.0001(11) -0.0021(10) 0.0039(11)
C20 0.0141(12) 0.0218(15) 0.0144(14) 0.0024(11) 0.0003(10) -0.0058(11)
C21 0.0139(12) 0.0209(15) 0.0146(14) -0.0020(11) -0.0042(10) -0.0013(10)
C22 0.0168(12) 0.0140(13) 0.0095(12) -0.0005(10) -0.0038(9) -0.0010(10)
C23 0.0158(13) 0.0178(15) 0.0207(15) -0.0042(12) -0.0009(11) 0.0000(11)
C24 0.0186(14) 0.0190(15) 0.0275(16) 0.0000(12) -0.0027(12) -0.0055(11)
C25 0.0309(16) 0.0149(15) 0.0269(17) -0.0001(12) -0.0113(13) -0.0073(12)
C26 0.0361(17) 0.0131(15) 0.0211(16) -0.0059(12) -0.0025(13) 0.0000(12)
C27 0.0265(15) 0.0149(14) 0.0159(14) -0.0035(11) 0.0025(12) -0.0005(11)

loop_
_atom_type_symbol
_atom_type_description
_atom_type_scat_dispersion_real
_atom_type_scat_dispersion_imag
_atom_type_scat_source
C C 0.0033 0.0016 'International Tables Vol C Tables 4.2.6.8 and 6.1.1.4'
H H 0.0000 0.0000 'International Tables Vol C Tables 4.2.6.8 and 6.1.1.4'
N N 0.0061 0.0033 'International Tables Vol C Tables 4.2.6.8 and 6.1.1.4'
O O 0.0106 0.0060 'International Tables Vol C Tables 4.2.6.8 and 6.1.1.4'
P P 0.1023 0.0942 'International Tables Vol C Tables 4.2.6.8 and 6.1.1.4'
Cl Cl 0.1484 0.1585 'International Tables Vol C Tables 4.2.6.8 and 6.1.1.4'
Zn Zn 0.2839 1.4301 'International Tables Vol C Tables 4.2.6.8 and 6.1.1.4'
Re Re -1.0185 7.2310 'International Tables Vol C Tables 4.2.6.8 and 6.1.1.4'

loop_
_geom_angle_atom_site_label_1
_geom_angle_atom_site_label_2
_geom_angle_atom_site_label_3
_geom_angle
_geom_angle_publ_flag
C3 Re1 C2 87.05(12) yes
C3 Re1 C1 89.49(11) yes
C2 Re1 C1 91.45(11) yes
C3 Re1 C4 93.50(11) yes
C2 Re1 C4 177.18(11) yes
C1 Re1 C4 85.79(10) yes
C3 Re1 P1 89.40(8) yes
C2 Re1 P1 98.08(8) yes
C1 Re1 P1 170.33(8) yes
C4 Re1 P1 84.69(7) yes
C3 Re1 Cl2 177.69(9) yes
C2 Re1 Cl2 90.65(8) yes
C1 Re1 Cl2 90.79(8) yes
C4 Re1 Cl2 88.81(7) yes
P1 Re1 Cl2 90.71(2) yes
O4 Zn2 N1 117.32(9) yes
O4 Zn2 Cl1 103.61(6) yes
N1 Zn2 Cl1 100.48(6) yes
O4 Zn2 Cl2 99.78(6) yes
N1 Zn2 Cl2 127.27(7) yes
Cl1 Zn2 Cl2 105.83(3) yes
Zn2 Cl2 Re1 98.96(2) yes
C22 P1 C16 102.63(12) ?
C22 P1 C15 105.47(12) ?
C16 P1 C15 100.92(11) ?
C22 P1 Re1 111.09(8) ?
C16 P1 Re1 120.08(8) ?
C15 P1 Re1 114.95(8) ?
C4 O4 Zn2 125.73(18) ?
C6 N1 C10 118.4(2) ?
C6 N1 Zn2 117.08(18) ?
C10 N1 Zn2 124.52(17) ?
C11 N2 C15 117.5(2) ?
O1 C1 Re1 177.3(2) ?
O2 C2 Re1 174.5(2) ?
O3 C3 Re1 177.4(3) ?
O4 C4 C5 113.5(2) ?
O4 C4 Re1 125.8(2) ?
C5 C4 Re1 120.62(19) ?
C4 C5 H5A 109(2) ?
C4 C5 H5B 109(3) ?
H5A C5 H5B 106(3) ?
C4 C5 H5C 109(2) ?
H5A C5 H5C 113(3) ?
H5B C5 H5C 112(3) ?
N1 C6 C7 122.6(3) ?
N1 C6 H6 114.3(16) ?
C7 C6 H6 123.1(16) ?
C6 C7 C8 119.4(3) ?
C6 C7 H7 115(2) ?
C8 C7 H7 126(2) ?
C7 C8 C9 118.4(2) ?
C7 C8 H8 124.4(18) ?
C9 C8 H8 117.1(18) ?
C8 C9 C10 119.4(3) ?
C8 C9 H9 121.6(17) ?
C10 C9 H9 118.9(17) ?
N1 C10 C9 121.8(2) ?
N1 C10 C11 117.5(2) ?
C9 C10 C11 120.6(2) ?
N2 C11 C12 123.4(2) ?
N2 C11 C10 115.6(2) ?
C12 C11 C10 121.0(2) ?
C11 C12 C13 118.4(2) ?
C11 C12 H12 118.1(17) ?
C13 C12 H12 123.5(17) ?
C12 C13 C14 118.9(3) ?
C12 C13 H13 125.6(18) ?
C14 C13 H13 115.4(18) ?
C13 C14 C15 118.9(3) ?
C13 C14 H14 121.2(17) ?
C15 C14 H14 119.8(17) ?
N2 C15 C14 122.7(2) ?
N2 C15 P1 114.98(18) ?
C14 C15 P1 122.24(19) ?
C21 C16 C17 118.7(2) ?
C21 C16 P1 119.6(2) ?
C17 C16 P1 121.5(2) ?
C18 C17 C16 120.7(3) ?
C18 C17 H17 120(2) ?
C16 C17 H17 119(2) ?
C17 C18 C19 120.0(3) ?
C17 C18 H18 119.5(19) ?
C19 C18 H18 120.4(19) ?
C18 C19 C20 120.1(3) ?
C18 C19 H19 121(2) ?
C20 C19 H19 119(2) ?
C19 C20 C21 119.8(3) ?
C19 C20 H20 119.8(18) ?
C21 C20 H20 120.3(18) ?
C20 C21 C16 120.6(3) ?
C20 C21 H21 119(2) ?
C16 C21 H21 120(2) ?
C23 C22 C27 118.5(3) ?
C23 C22 P1 123.7(2) ?
C27 C22 P1 117.7(2) ?
C24 C23 C22 120.6(3) ?
C24 C23 H23 121(2) ?
C22 C23 H23 118(2) ?
C25 C24 C23 119.7(3) ?
C25 C24 H24 116(2) ?
C23 C24 H24 124(2) ?
C24 C25 C26 120.4(3) ?
C24 C25 H25 122(2) ?
C26 C25 H25 117(2) ?
C27 C26 C25 119.9(3) ?
C27 C26 H26 118(2) ?
C25 C26 H26 122(2) ?
C26 C27 C22 120.9(3) ?
C26 C27 H27 121(2) ?
C22 C27 H27 118(2) ?

loop_
_geom_bond_atom_site_label_1
_geom_bond_atom_site_label_2
_geom_bond_distance
_geom_bond_publ_flag
Re1 C3 1.895(3) yes
Re1 C2 1.963(3) yes
Re1 C1 1.957(3) yes
Re1 C4 2.185(3) yes
Re1 P1 2.4641(7) yes
Re1 Cl2 2.5406(6) yes
Zn2 O4 1.9475(19) yes
Zn2 N1 2.038(2) yes
Zn2 Cl1 2.2678(7) yes
Zn2 Cl2 2.3023(7) yes
P1 C22 1.825(3) ?
P1 C16 1.828(3) ?
P1 C15 1.851(3) ?
O1 C1 1.141(3) ?
O2 C2 1.147(3) ?
O3 C3 1.152(3) ?
O4 C4 1.253(3) ?
N1 C6 1.340(3) ?
N1 C10 1.347(3) ?
N2 C11 1.340(3) ?
N2 C15 1.344(3) ?
C4 C5 1.499(4) ?
C5 H5A 0.88(3) ?
C5 H5B 0.87(4) ?
C5 H5C 0.95(4) ?
C6 C7 1.377(4) ?
C6 H6 1.01(3) ?
C7 C8 1.381(4) ?
C7 H7 0.86(3) ?
C8 C9 1.383(4) ?
C8 H8 0.99(3) ?
C9 C10 1.388(3) ?
C9 H9 0.95(3) ?
C10 C11 1.491(3) ?
C11 C12 1.388(4) ?
C12 C13 1.381(4) ?
C12 H12 0.91(3) ?
C13 C14 1.388(4) ?
C13 H13 0.88(3) ?
C14 C15 1.384(4) ?
C14 H14 0.92(3) ?
C16 C21 1.393(4) ?
C16 C17 1.390(4) ?
C17 C18 1.385(4) ?
C17 H17 0.85(3) ?
C18 C19 1.382(4) ?
C18 H18 0.96(3) ?
C19 C20 1.382(4) ?
C19 H19 0.91(3) ?
C20 C21 1.390(4) ?
C20 H20 0.92(3) ?
C21 H21 0.87(3) ?
C22 C23 1.394(4) ?
C22 C27 1.397(4) ?
C23 C24 1.387(4) ?
C23 H23 0.86(3) ?
C24 C25 1.382(4) ?
C24 H24 0.96(3) ?
C25 C26 1.382(4) ?
C25 H25 0.87(4) ?
C26 C27 1.375(4) ?
C26 H26 0.88(3) ?
C27 H27 0.92(3) ?
